data_4336317
loop_
_publ_author_name
'Jorge Caballo'
'Mariano Gonz\'alez-Moreiras'
'Miguel Mena'
'Adri\'an P\'erez-Redondo'
'Carlos Y\'elamos'

_publ_contact_author_address
;
Departamento de Qu\'imica Org\'anica y Qu\'imica Inorg\'anica
Universidad de Alcal\'a
28871, Alcal\'a de Henares
Madrid, Spain
;
_publ_contact_author_email adrian.perez@uah.es
_publ_contact_author_fax '+34 91 8854683'
_publ_contact_author_name 'P\'erez-Redondo, Adri\'an'
_publ_contact_author_phone '+34 91 8854677'
_publ_section_title
;
 Reactivity with Electrophiles of Imido Groups Supported on Trinuclear
 Titanium Systems
;
_journal_name_full 'Inorganic Chemistry'
_journal_page_first 11519
_journal_page_last 11529
_journal_paper_doi 10.1021/ic4018294
_journal_volume 52
_journal_year 2013
_chemical_compound_source 'synthesis as described'
_chemical_formula_moiety 'C33 H57 N4 Si Ti3, C F3 O3 S'
_chemical_formula_sum 'C34 H57 F3 N4 O3 S Si Ti3'
_chemical_formula_weight 830.69
_chemical_name_systematic
;
 ?
;
_space_group_IT_number 61
_symmetry_cell_setting orthorhombic
_symmetry_Int_Tables_number 61
_symmetry_space_group_name_Hall '-P 2ac 2ab'
_symmetry_space_group_name_H-M 'P b c a'
_atom_sites_solution_hydrogens geom
_atom_sites_solution_primary direct
_atom_sites_solution_secondary difmap
_audit_conform_dict_location ftp://ftp.iucr.org/pub/cif_core.dic
_audit_conform_dict_name cif_core.dic
_audit_conform_dict_version 2.3
_audit_creation_date 2013-04-15T11:58:29-00:00
_audit_creation_method 'WinGX routine CIF_UPDATE'
_cell_angle_alpha 90
_cell_angle_beta 90
_cell_angle_gamma 90
_cell_formula_units_Z 8
_cell_length_a 19.579(14)
_cell_length_b 20.000(6)
_cell_length_c 21.2235(5)
_cell_measurement_reflns_used 63
_cell_measurement_temperature 200(2)
_cell_measurement_theta_max 27
_cell_measurement_theta_min 3
_cell_measurement_wavelength 0.71073
_cell_volume 8311(6)
_computing_cell_refinement 'Dirax/lsq (Duisenberg & Schreurs, 1989-2000)'
_computing_data_collection 'Collect (Bruker AXS BV, 1997-2004)'
_computing_data_reduction 'EvalCCD (Duisenberg & Schreurs 1990-2000)'
_computing_molecular_graphics 'Ortep-3 for Windows (Farrugia, 1997)'
_computing_publication_material 'WinGX publication routines (Farrugia, 1999)'
_computing_structure_refinement 'SHELXL-97 (Sheldrick, 1997)'
_computing_structure_solution 'SHELXS-86 (Sheldrick, 1986)'
_diffrn_ambient_temperature 200(2)
_diffrn_detector 'CCD plate'
_diffrn_detector_area_resol_mean 9
_diffrn_measured_fraction_theta_full 0.988
_diffrn_measured_fraction_theta_max 0.988
_diffrn_measurement_device '95mm CCD camera on \k-goniostat'
_diffrn_measurement_device_type KappaCCD
_diffrn_measurement_method 'CCD rotation images, thick slices'
_diffrn_orient_matrix_type X=UH
_diffrn_orient_matrix_UB_11 0.01
_diffrn_orient_matrix_UB_12 0
_diffrn_orient_matrix_UB_13 0
_diffrn_orient_matrix_UB_21 0
_diffrn_orient_matrix_UB_22 0.01
_diffrn_orient_matrix_UB_23 0
_diffrn_orient_matrix_UB_31 0
_diffrn_orient_matrix_UB_32 0
_diffrn_orient_matrix_UB_33 0.01
_diffrn_radiation_monochromator graphite
_diffrn_radiation_probe x-ray
_diffrn_radiation_type MoK\a
_diffrn_radiation_wavelength 0.71073
_diffrn_reflns_av_R_equivalents 0.1973
_diffrn_reflns_av_unetI/netI 0.0479
_diffrn_reflns_limit_h_max 24
_diffrn_reflns_limit_h_min -24
_diffrn_reflns_limit_k_max 24
_diffrn_reflns_limit_k_min -24
_diffrn_reflns_limit_l_max 26
_diffrn_reflns_limit_l_min -26
_diffrn_reflns_number 225003
_diffrn_reflns_theta_full 26.17
_diffrn_reflns_theta_max 26.17
_diffrn_reflns_theta_min 3.01
_diffrn_source 'Enraf Nonius FR590'
_exptl_absorpt_coefficient_mu 0.691
_exptl_absorpt_correction_T_max 0.7453
_exptl_absorpt_correction_T_min 0.5806
_exptl_absorpt_correction_type multi-scan
_exptl_absorpt_process_details sadabs
_exptl_crystal_colour brown
_exptl_crystal_density_diffrn 1.328
_exptl_crystal_description prism
_exptl_crystal_F_000 3488
_exptl_crystal_size_max 0.16
_exptl_crystal_size_mid 0.15
_exptl_crystal_size_min 0.14
_refine_diff_density_max 0.787
_refine_diff_density_min -0.597
_refine_diff_density_rms 0.095
_refine_ls_extinction_method none
_refine_ls_goodness_of_fit_ref 1.038
_refine_ls_hydrogen_treatment constr
_refine_ls_matrix_type full
_refine_ls_number_parameters 455
_refine_ls_number_reflns 8226
_refine_ls_number_restraints 13
_refine_ls_restrained_S_all 1.039
_refine_ls_R_factor_all 0.1314
_refine_ls_R_factor_gt 0.0725
_refine_ls_shift/su_max 0.01
_refine_ls_shift/su_mean 0
_refine_ls_structure_factor_coef Fsqd
_refine_ls_weighting_details 'calc w=1/[\s^2^(Fo^2^)+(0.0773P)^2^+35.9095P] where P=(Fo^2^+2Fc^2^)/3'
_refine_ls_weighting_scheme calc
_refine_ls_wR_factor_gt 0.1724
_refine_ls_wR_factor_ref 0.2194
_reflns_number_gt 5083
_reflns_number_total 8226
_reflns_threshold_expression >2sigma(I)
_cod_data_source_file ic4018294_si_002_3.cif
_cod_data_source_block 5
_cod_database_code 4336317

loop_
_symmetry_equiv_pos_as_xyz
'x, y, z'
'-x+1/2, -y, z+1/2'
'x+1/2, -y+1/2, -z'
'-x, y+1/2, -z+1/2'
'-x, -y, -z'
'x-1/2, y, -z-1/2'
'-x-1/2, y-1/2, z'
'x, -y-1/2, z-1/2'

loop_
_atom_site_label
_atom_site_type_symbol
_atom_site_fract_x
_atom_site_fract_y
_atom_site_fract_z
_atom_site_U_iso_or_equiv
_atom_site_adp_type
_atom_site_occupancy
_atom_site_symmetry_multiplicity
_atom_site_calc_flag
_atom_site_refinement_flags
_atom_site_disorder_assembly
_atom_site_disorder_group
Ti1 Ti 0.33943(5) 0.33197(5) 0.05632(4) 0.0375(3) Uani 1 1 d . . .
Ti3 Ti 0.27061(5) 0.31923(5) 0.17232(4) 0.0396(3) Uani 1 1 d . . .
Ti2 Ti 0.19093(5) 0.34919(5) 0.06626(4) 0.0409(3) Uani 1 1 d . . .
Si1 Si 0.27791(11) 0.49351(9) 0.03722(8) 0.0570(5) Uani 1 1 d . . .
N1 N 0.2604(2) 0.2854(2) 0.08727(18) 0.0378(10) Uani 1 1 d . . .
N13 N 0.3556(2) 0.3587(2) 0.13923(19) 0.0431(11) Uani 1 1 d . . .
H13 H 0.3884 0.3804 0.1567 0.052 Uiso 1 1 calc R . .
N12 N 0.2696(2) 0.4048(2) 0.02277(19) 0.0452(11) Uani 1 1 d . . .
H12 H 0.2655 0.399 -0.0196 0.054 Uiso 1 1 calc R . .
N23 N 0.1914(2) 0.3762(2) 0.1505(2) 0.0479(11) Uani 1 1 d . . .
H23 H 0.1665 0.4033 0.1719 0.058 Uiso 1 1 calc R . .
C2 C 0.1963(5) 0.5311(4) 0.0664(4) 0.086(2) Uani 1 1 d . . .
H2A H 0.1606 0.5229 0.0364 0.129 Uiso 1 1 calc R . .
H2B H 0.2021 0.5784 0.0717 0.129 Uiso 1 1 calc R . .
H2C H 0.1843 0.5113 0.1061 0.129 Uiso 1 1 calc R . .
C3 C 0.2991(5) 0.5332(4) -0.0398(3) 0.083(2) Uani 1 1 d . . .
H3A H 0.3395 0.513 -0.0568 0.124 Uiso 1 1 calc R . .
H3B H 0.3068 0.5802 -0.0337 0.124 Uiso 1 1 calc R . .
H3C H 0.2618 0.5269 -0.0686 0.124 Uiso 1 1 calc R . .
C1 C 0.3441(5) 0.5126(4) 0.0966(3) 0.081(2) Uani 1 1 d . . .
H1A H 0.33 0.4957 0.1369 0.121 Uiso 1 1 calc R . .
H1B H 0.3504 0.5601 0.0992 0.121 Uiso 1 1 calc R . .
H1C H 0.3863 0.4918 0.0846 0.121 Uiso 1 1 calc R . .
C11 C 0.4254(3) 0.2509(3) 0.0364(3) 0.0485(14) Uani 1 1 d . . .
C12 C 0.3840(3) 0.2542(3) -0.0183(3) 0.0478(14) Uani 1 1 d . . .
C13 C 0.3922(3) 0.3189(3) -0.0447(3) 0.0488(14) Uani 1 1 d . . .
C14 C 0.4392(3) 0.3553(3) -0.0065(3) 0.0529(15) Uani 1 1 d . . .
C15 C 0.4600(3) 0.3136(3) 0.0432(3) 0.0506(15) Uani 1 1 d . . .
C16 C 0.4359(4) 0.1896(4) 0.0760(3) 0.0691(19) Uani 1 1 d . . .
H16A H 0.4659 0.1593 0.0545 0.104 Uiso 1 1 calc R . .
H16B H 0.3927 0.1682 0.0833 0.104 Uiso 1 1 calc R . .
H16C H 0.4559 0.2021 0.1156 0.104 Uiso 1 1 calc R . .
C17 C 0.3435(4) 0.1967(3) -0.0441(3) 0.0657(18) Uani 1 1 d . . .
H17A H 0.32 0.2107 -0.0816 0.099 Uiso 1 1 calc R . .
H17B H 0.3109 0.1823 -0.0132 0.099 Uiso 1 1 calc R . .
H17C H 0.3738 0.1604 -0.0541 0.099 Uiso 1 1 calc R . .
C18 C 0.3620(4) 0.3431(4) -0.1059(3) 0.070(2) Uani 1 1 d . . .
H18A H 0.3971 0.3457 -0.1374 0.105 Uiso 1 1 calc R . .
H18B H 0.3423 0.3866 -0.0998 0.105 Uiso 1 1 calc R . .
H18C H 0.3272 0.3126 -0.1196 0.105 Uiso 1 1 calc R . .
C19 C 0.4662(4) 0.4244(3) -0.0202(4) 0.073(2) Uani 1 1 d . . .
H19A H 0.4732 0.448 0.0187 0.11 Uiso 1 1 calc R . .
H19B H 0.4338 0.4483 -0.0456 0.11 Uiso 1 1 calc R . .
H19C H 0.5088 0.421 -0.0424 0.11 Uiso 1 1 calc R . .
C20 C 0.5129(3) 0.3298(4) 0.0929(3) 0.071(2) Uani 1 1 d . . .
H20A H 0.5573 0.3165 0.0783 0.107 Uiso 1 1 calc R . .
H20B H 0.5023 0.3062 0.1311 0.107 Uiso 1 1 calc R . .
H20C H 0.5128 0.377 0.101 0.107 Uiso 1 1 calc R . .
C31 C 0.2226(3) 0.2553(3) 0.2543(2) 0.0535(15) Uani 1 1 d . . .
C32 C 0.2890(4) 0.2290(3) 0.2413(2) 0.0566(16) Uani 1 1 d . . .
C33 C 0.3383(3) 0.2780(3) 0.2560(2) 0.0546(16) Uani 1 1 d . . .
C34 C 0.3038(4) 0.3350(3) 0.2791(2) 0.0550(16) Uani 1 1 d . . .
C35 C 0.2310(4) 0.3215(3) 0.2784(2) 0.0572(17) Uani 1 1 d . . .
C36 C 0.1557(4) 0.2185(4) 0.2477(3) 0.078(2) Uani 1 1 d . . .
H36A H 0.1525 0.1996 0.2062 0.117 Uiso 1 1 calc R . .
H36B H 0.1186 0.2491 0.2543 0.117 Uiso 1 1 calc R . .
H36C H 0.1535 0.1834 0.2785 0.117 Uiso 1 1 calc R . .
C37 C 0.3025(5) 0.1593(3) 0.2179(3) 0.079(2) Uani 1 1 d . . .
H37A H 0.3478 0.1569 0.2008 0.119 Uiso 1 1 calc R . .
H37B H 0.27 0.1481 0.1858 0.119 Uiso 1 1 calc R . .
H37C H 0.2984 0.1283 0.2523 0.119 Uiso 1 1 calc R . .
C38 C 0.4149(4) 0.2685(4) 0.2515(3) 0.083(2) Uani 1 1 d . . .
H38A H 0.431 0.2451 0.2881 0.124 Uiso 1 1 calc R . .
H38B H 0.4368 0.3114 0.2491 0.124 Uiso 1 1 calc R . .
H38C H 0.4256 0.2431 0.2144 0.124 Uiso 1 1 calc R . .
C39 C 0.3360(5) 0.3997(4) 0.3003(3) 0.090(3) Uani 1 1 d . . .
H39A H 0.3384 0.4005 0.3454 0.134 Uiso 1 1 calc R . .
H39B H 0.3089 0.4366 0.2858 0.134 Uiso 1 1 calc R . .
H39C H 0.3812 0.4031 0.2831 0.134 Uiso 1 1 calc R . .
C40 C 0.1760(5) 0.3676(4) 0.3024(3) 0.091(3) Uani 1 1 d . . .
H40A H 0.1325 0.3533 0.2865 0.137 Uiso 1 1 calc R . .
H40B H 0.1851 0.4124 0.2884 0.137 Uiso 1 1 calc R . .
H40C H 0.1754 0.3665 0.3476 0.137 Uiso 1 1 calc R . .
C21 C 0.1112(3) 0.2694(3) 0.0320(3) 0.0571(16) Uani 1 1 d . . .
C22 C 0.0744(3) 0.3150(4) 0.0696(3) 0.0602(17) Uani 1 1 d . . .
C23 C 0.0730(3) 0.3782(4) 0.0401(3) 0.0622(18) Uani 1 1 d . . .
C24 C 0.1106(3) 0.3714(4) -0.0172(3) 0.0624(18) Uani 1 1 d . . .
C25 C 0.1335(3) 0.3053(4) -0.0217(3) 0.0581(17) Uani 1 1 d . . .
C26 C 0.1229(4) 0.1967(4) 0.0476(3) 0.074(2) Uani 1 1 d . . .
H26A H 0.1334 0.1923 0.0916 0.111 Uiso 1 1 calc R . .
H26B H 0.1603 0.1799 0.023 0.111 Uiso 1 1 calc R . .
H26C H 0.0824 0.1716 0.0381 0.111 Uiso 1 1 calc R . .
C27 C 0.0340(4) 0.2989(5) 0.1283(3) 0.083(2) Uani 1 1 d . . .
H27A H 0.0415 0.3331 0.1593 0.124 Uiso 1 1 calc R . .
H27B H 0.0485 0.2565 0.1448 0.124 Uiso 1 1 calc R . .
H27C H -0.0138 0.297 0.1182 0.124 Uiso 1 1 calc R . .
C28 C 0.0341(4) 0.4376(4) 0.0631(4) 0.088(3) Uani 1 1 d . . .
H28A H -0.0135 0.4319 0.0537 0.132 Uiso 1 1 calc R . .
H28B H 0.0508 0.4771 0.0427 0.132 Uiso 1 1 calc R . .
H28C H 0.0399 0.4418 0.1079 0.132 Uiso 1 1 calc R . .
C29 C 0.1192(4) 0.4256(5) -0.0667(3) 0.094(3) Uani 1 1 d . . .
H29A H 0.1611 0.4185 -0.0892 0.14 Uiso 1 1 calc R . .
H29B H 0.1204 0.4686 -0.0465 0.14 Uiso 1 1 calc R . .
H29C H 0.0816 0.4241 -0.0956 0.14 Uiso 1 1 calc R . .
C30 C 0.1749(4) 0.2750(4) -0.0760(3) 0.082(2) Uani 1 1 d . . .
H30A H 0.1455 0.2677 -0.1115 0.123 Uiso 1 1 calc R . .
H30B H 0.1942 0.2332 -0.0628 0.123 Uiso 1 1 calc R . .
H30C H 0.2108 0.3052 -0.0876 0.123 Uiso 1 1 calc R . .
S1 S 0.53344(11) 0.48652(10) 0.22490(8) 0.0716(5) Uani 1 1 d D . .
C4 C 0.4834(4) 0.5594(4) 0.2471(4) 0.092(3) Uani 1 1 d D A .
F1 F 0.4205(5) 0.5496(5) 0.2706(5) 0.104(4) Uiso 0.548(12) 1 d PD A 1
F2 F 0.4736(7) 0.6046(6) 0.2004(5) 0.120(4) Uiso 0.548(12) 1 d PD A 1
F3 F 0.5141(6) 0.5962(6) 0.2932(6) 0.123(4) Uiso 0.548(12) 1 d PD A 1
O1 O 0.4823(6) 0.4345(6) 0.2150(6) 0.100(4) Uiso 0.548(12) 1 d PD A 1
O2 O 0.5674(6) 0.4998(6) 0.1684(5) 0.091(4) Uiso 0.548(12) 1 d PD A 1
O3 O 0.5761(7) 0.4726(7) 0.2804(5) 0.103(4) Uiso 0.548(12) 1 d PD A 1
F1' F 0.4441(9) 0.5777(9) 0.1996(7) 0.137(6) Uiso 0.452(12) 1 d PD A 2
F2' F 0.4507(7) 0.5408(6) 0.2993(6) 0.108(4) Uiso 0.452(12) 1 d PD A 2
F3' F 0.5206(7) 0.6124(7) 0.2541(9) 0.128(5) Uiso 0.452(12) 1 d PD A 2
O1' O 0.4810(7) 0.4586(8) 0.1825(8) 0.107(5) Uiso 0.452(12) 1 d PD A 2
O2' O 0.5413(9) 0.4497(8) 0.2801(6) 0.111(5) Uiso 0.452(12) 1 d PD A 2
O3' O 0.5913(6) 0.5202(7) 0.1946(7) 0.087(4) Uiso 0.452(12) 1 d PD A 2

loop_
_atom_site_aniso_label
_atom_site_aniso_U_11
_atom_site_aniso_U_22
_atom_site_aniso_U_33
_atom_site_aniso_U_23
_atom_site_aniso_U_13
_atom_site_aniso_U_12
Ti1 0.0426(5) 0.0474(6) 0.0226(4) -0.0004(4) 0.0020(4) -0.0001(4)
Ti3 0.0466(6) 0.0540(6) 0.0181(4) 0.0036(4) -0.0013(4) 0.0003(5)
Ti2 0.0451(6) 0.0546(6) 0.0229(4) 0.0023(4) -0.0036(4) 0.0013(5)
Si1 0.0829(13) 0.0470(9) 0.0409(9) 0.0035(7) -0.0001(8) 0.0019(9)
N1 0.046(3) 0.042(2) 0.0259(19) -0.0021(18) 0.0015(18) -0.003(2)
N13 0.046(3) 0.054(3) 0.029(2) -0.0006(19) -0.0009(19) -0.004(2)
N12 0.056(3) 0.057(3) 0.023(2) 0.0031(19) -0.0006(19) 0.001(2)
N23 0.053(3) 0.061(3) 0.030(2) -0.004(2) 0.001(2) 0.008(2)
C2 0.118(7) 0.065(5) 0.074(5) 0.001(4) 0.010(5) 0.029(5)
C3 0.127(7) 0.066(5) 0.055(4) 0.017(4) 0.007(4) -0.004(5)
C1 0.123(7) 0.056(4) 0.062(4) -0.003(3) -0.011(4) -0.014(4)
C11 0.051(3) 0.052(3) 0.042(3) -0.005(3) 0.007(3) 0.005(3)
C12 0.056(3) 0.050(3) 0.038(3) -0.009(3) 0.008(3) -0.001(3)
C13 0.056(4) 0.054(4) 0.036(3) -0.007(3) 0.013(3) -0.003(3)
C14 0.052(3) 0.055(4) 0.051(3) -0.009(3) 0.022(3) -0.005(3)
C15 0.033(3) 0.073(4) 0.046(3) -0.016(3) 0.007(2) 0.003(3)
C16 0.073(5) 0.073(5) 0.062(4) 0.004(4) 0.003(4) 0.021(4)
C17 0.081(5) 0.058(4) 0.058(4) -0.018(3) 0.004(4) -0.007(4)
C18 0.096(6) 0.083(5) 0.032(3) 0.001(3) 0.017(3) 0.011(4)
C19 0.066(4) 0.068(4) 0.086(5) -0.012(4) 0.031(4) -0.015(4)
C20 0.047(4) 0.102(6) 0.064(4) -0.024(4) 0.005(3) -0.003(4)
C31 0.071(4) 0.066(4) 0.023(2) 0.010(3) -0.002(3) -0.011(3)
C32 0.082(5) 0.062(4) 0.026(3) 0.013(3) -0.009(3) -0.004(4)
C33 0.065(4) 0.071(4) 0.028(3) 0.014(3) -0.011(3) -0.005(3)
C34 0.089(5) 0.059(4) 0.017(2) 0.003(2) -0.010(3) -0.014(4)
C35 0.080(5) 0.072(4) 0.019(2) 0.008(3) 0.009(3) 0.005(4)
C36 0.088(5) 0.104(6) 0.042(3) 0.015(4) -0.003(3) -0.026(5)
C37 0.124(7) 0.059(4) 0.055(4) 0.008(3) -0.007(4) 0.000(4)
C38 0.073(5) 0.112(6) 0.063(4) 0.028(4) -0.024(4) 0.004(5)
C39 0.153(8) 0.076(5) 0.039(4) -0.002(3) -0.011(4) -0.034(5)
C40 0.120(7) 0.110(6) 0.043(4) 0.003(4) 0.033(4) 0.024(6)
C21 0.054(4) 0.074(4) 0.044(3) -0.002(3) -0.016(3) -0.013(3)
C22 0.046(3) 0.092(5) 0.043(3) 0.006(3) -0.009(3) -0.013(3)
C23 0.050(4) 0.090(5) 0.046(3) 0.010(3) -0.008(3) 0.016(4)
C24 0.060(4) 0.091(5) 0.036(3) 0.011(3) -0.020(3) -0.001(4)
C25 0.058(4) 0.086(5) 0.031(3) -0.007(3) -0.010(3) -0.016(4)
C26 0.082(5) 0.070(5) 0.069(4) -0.002(4) -0.019(4) -0.021(4)
C27 0.052(4) 0.140(7) 0.056(4) 0.013(4) 0.003(3) -0.013(5)
C28 0.071(5) 0.115(7) 0.078(5) 0.004(5) -0.004(4) 0.039(5)
C29 0.096(6) 0.132(8) 0.053(4) 0.037(5) -0.023(4) -0.004(6)
C30 0.084(5) 0.118(7) 0.044(4) -0.027(4) -0.009(4) -0.013(5)
S1 0.0846(13) 0.0799(13) 0.0502(9) 0.0031(9) 0.0063(9) 0.0017(10)
C4 0.110(7) 0.085(6) 0.082(6) -0.010(5) -0.001(5) -0.037(5)

loop_
_atom_type_symbol
_atom_type_description
_atom_type_scat_dispersion_real
_atom_type_scat_dispersion_imag
_atom_type_scat_source
C C 0.0033 0.0016 'International Tables Vol C Tables 4.2.6.8 and 6.1.1.4'
H H 0 0 'International Tables Vol C Tables 4.2.6.8 and 6.1.1.4'
F F 0.0171 0.0103 'International Tables Vol C Tables 4.2.6.8 and 6.1.1.4'
N N 0.0061 0.0033 'International Tables Vol C Tables 4.2.6.8 and 6.1.1.4'
O O 0.0106 0.006 'International Tables Vol C Tables 4.2.6.8 and 6.1.1.4'
S S 0.1246 0.1234 'International Tables Vol C Tables 4.2.6.8 and 6.1.1.4'
Si Si 0.0817 0.0704 'International Tables Vol C Tables 4.2.6.8 and 6.1.1.4'
Ti Ti 0.2776 0.4457 'International Tables Vol C Tables 4.2.6.8 and 6.1.1.4'

loop_
_exptl_crystal_face_index_h
_exptl_crystal_face_index_k
_exptl_crystal_face_index_l
_exptl_crystal_face_perp_dist
16 1 0 0.12
1 2 0 0.145
-1 2 0 0.107
-7 1 0 0.118
-1 -3 0 0.166
1 -2 0 0.148
0 1 -16 0.123
-1 8 -5 0.166
1 -9 -7 0.125
0 -1 5 0.052
0 1 3 0.041

loop_
_geom_angle_atom_site_label_1
_geom_angle_atom_site_label_2
_geom_angle_atom_site_label_3
_geom_angle
N13 Ti1 N1 87.31(18)
N13 Ti1 N12 103.27(19)
N1 Ti1 N12 85.87(19)
N13 Ti1 C11 104.1(2)
N1 Ti1 C11 107.5(2)
N12 Ti1 C11 150.00(18)
N13 Ti1 C12 138.6(2)
N1 Ti1 C12 101.86(19)
N12 Ti1 C12 117.44(19)
C11 Ti1 C12 34.65(19)
N13 Ti1 C13 143.4(2)
N1 Ti1 C13 126.92(19)
N12 Ti1 C13 93.04(19)
C11 Ti1 C13 57.3(2)
C12 Ti1 C13 34.54(19)
N13 Ti1 C15 89.2(2)
N1 Ti1 C15 139.1(2)
N12 Ti1 C15 134.3(2)
C11 Ti1 C15 34.9(2)
C12 Ti1 C15 57.7(2)
C13 Ti1 C15 57.1(2)
N13 Ti1 C14 109.2(2)
N1 Ti1 C14 159.30(19)
N12 Ti1 C14 101.8(2)
C11 Ti1 C14 57.3(2)
C12 Ti1 C14 57.5(2)
C13 Ti1 C14 34.5(2)
C15 Ti1 C14 33.9(2)
N13 Ti1 Ti3 44.22(14)
N1 Ti1 Ti3 43.32(12)
N12 Ti1 Ti3 92.69(12)
C11 Ti1 Ti3 115.64(14)
C12 Ti1 Ti3 134.10(15)
C13 Ti1 Ti3 168.15(15)
C15 Ti1 Ti3 123.81(15)
C14 Ti1 Ti3 152.64(16)
N13 Ti1 Ti2 93.84(14)
N1 Ti1 Ti2 40.06(13)
N12 Ti1 Ti2 45.96(13)
C11 Ti1 Ti2 142.64(15)
C12 Ti1 Ti2 119.10(15)
C13 Ti1 Ti2 120.31(15)
C15 Ti1 Ti2 176.75(14)
C14 Ti1 Ti2 145.05(17)
Ti3 Ti1 Ti2 58.28(3)
N1 Ti3 N13 83.95(18)
N1 Ti3 N23 84.40(18)
N13 Ti3 N23 110.4(2)
N1 Ti3 C32 109.2(2)
N13 Ti3 C32 113.6(2)
N23 Ti3 C32 135.0(2)
N1 Ti3 C31 117.3(2)
N13 Ti3 C31 144.8(2)
N23 Ti3 C31 99.9(2)
C32 Ti3 C31 35.3(2)
N1 Ti3 C33 129.5(2)
N13 Ti3 C33 86.2(2)
N23 Ti3 C33 144.6(2)
C32 Ti3 C33 34.8(2)
C31 Ti3 C33 58.6(2)
N1 Ti3 C34 164.1(2)
N13 Ti3 C34 93.2(2)
N23 Ti3 C34 111.1(2)
C32 Ti3 C34 57.8(2)
C31 Ti3 C34 58.5(2)
C33 Ti3 C34 34.7(2)
N1 Ti3 C35 148.6(2)
N13 Ti3 C35 127.2(2)
N23 Ti3 C35 87.4(2)
C32 Ti3 C35 58.4(2)
C31 Ti3 C35 35.1(2)
C33 Ti3 C35 58.6(2)
C34 Ti3 C35 35.5(2)
N1 Ti3 Ti2 43.05(13)
N13 Ti3 Ti2 95.64(13)
N23 Ti3 Ti2 41.70(13)
C32 Ti3 Ti2 138.50(16)
C31 Ti3 Ti2 119.16(16)
C33 Ti3 Ti2 171.69(17)
C34 Ti3 Ti2 152.71(18)
C35 Ti3 Ti2 125.02(17)
N1 Ti3 Ti1 42.86(13)
N13 Ti3 Ti1 41.31(12)
N23 Ti3 Ti1 96.81(13)
C32 Ti3 Ti1 122.70(17)
C31 Ti3 Ti1 152.30(17)
C33 Ti3 Ti1 114.83(16)
C34 Ti3 Ti1 133.59(18)
C35 Ti3 Ti1 168.46(18)
Ti2 Ti3 Ti1 62.95(5)
N23 Ti2 N1 88.04(19)
N23 Ti2 N12 105.2(2)
N1 Ti2 N12 86.25(19)
N23 Ti2 C21 119.7(2)
N1 Ti2 C21 95.3(2)
N12 Ti2 C21 135.0(2)
N23 Ti2 C25 150.6(2)
N1 Ti2 C25 106.0(2)
N12 Ti2 C25 101.4(2)
C21 Ti2 C25 35.1(2)
N23 Ti2 C22 93.4(2)
N1 Ti2 C22 118.8(2)
N12 Ti2 C22 149.6(2)
C21 Ti2 C22 34.7(2)
C25 Ti2 C22 57.2(2)
N23 Ti2 C24 130.8(2)
N1 Ti2 C24 139.2(2)
N12 Ti2 C24 93.3(2)
C21 Ti2 C24 57.6(2)
C25 Ti2 C24 34.2(2)
C22 Ti2 C24 56.6(2)
N23 Ti2 C23 98.8(2)
N1 Ti2 C23 151.7(2)
N12 Ti2 C23 117.7(2)
C21 Ti2 C23 57.5(3)
C25 Ti2 C23 57.0(2)
C22 Ti2 C23 33.9(2)
C24 Ti2 C23 34.2(2)
N23 Ti2 Ti3 44.78(15)
N1 Ti2 Ti3 43.63(12)
N12 Ti2 Ti3 93.32(13)
C21 Ti2 Ti3 118.24(16)
C25 Ti2 Ti3 145.54(19)
C22 Ti2 Ti3 116.60(15)
C24 Ti2 Ti3 173.05(17)
C23 Ti2 Ti3 139.33(15)
N23 Ti2 Ti1 95.60(15)
N1 Ti2 Ti1 40.17(13)
N12 Ti2 Ti1 46.23(13)
C21 Ti2 Ti1 123.83(18)
C25 Ti2 Ti1 111.92(17)
C22 Ti2 Ti1 156.48(19)
C24 Ti2 Ti1 127.96(17)
C23 Ti2 Ti1 161.28(16)
Ti3 Ti2 Ti1 58.77(4)
N12 Si1 C1 112.4(3)
N12 Si1 C3 106.8(3)
C1 Si1 C3 110.8(4)
N12 Si1 C2 111.9(3)
C1 Si1 C2 106.9(4)
C3 Si1 C2 108.0(4)
Ti2 N1 Ti1 99.8(2)
Ti2 N1 Ti3 93.32(18)
Ti1 N1 Ti3 93.82(18)
Ti1 N13 Ti3 94.5(2)
Si1 N12 Ti2 120.6(2)
Si1 N12 Ti1 124.0(2)
Ti2 N12 Ti1 87.81(17)
Ti2 N23 Ti3 93.5(2)
C12 C11 C15 108.3(5)
C12 C11 C16 125.1(6)
C15 C11 C16 126.4(6)
C12 C11 Ti1 73.1(3)
C15 C11 Ti1 73.7(3)
C16 C11 Ti1 123.7(4)
C11 C12 C13 107.5(5)
C11 C12 C17 124.5(6)
C13 C12 C17 127.9(6)
C11 C12 Ti1 72.3(3)
C13 C12 Ti1 73.1(3)
C17 C12 Ti1 123.3(4)
C12 C13 C14 108.3(5)
C12 C13 C18 126.1(6)
C14 C13 C18 125.4(6)
C12 C13 Ti1 72.4(3)
C14 C13 Ti1 73.3(3)
C18 C13 Ti1 124.5(4)
C15 C14 C13 108.1(5)
C15 C14 C19 126.0(6)
C13 C14 C19 125.8(6)
C15 C14 Ti1 72.8(3)
C13 C14 Ti1 72.1(3)
C19 C14 Ti1 124.6(4)
C14 C15 C11 107.8(5)
C14 C15 C20 126.5(6)
C11 C15 C20 125.6(6)
C14 C15 Ti1 73.2(3)
C11 C15 Ti1 71.4(3)
C20 C15 Ti1 124.0(4)
C32 C31 C35 107.8(6)
C32 C31 C36 126.3(6)
C35 C31 C36 125.8(7)
C32 C31 Ti3 72.2(3)
C35 C31 Ti3 73.5(3)
C36 C31 Ti3 122.9(4)
C33 C32 C31 108.9(6)
C33 C32 C37 126.6(7)
C31 C32 C37 124.5(6)
C33 C32 Ti3 73.1(3)
C31 C32 Ti3 72.4(3)
C37 C32 Ti3 122.2(4)
C32 C33 C34 108.1(6)
C32 C33 C38 125.3(7)
C34 C33 C38 126.5(6)
C32 C33 Ti3 72.1(3)
C34 C33 Ti3 73.2(3)
C38 C33 Ti3 123.4(4)
C33 C34 C35 108.4(5)
C33 C34 C39 126.6(7)
C35 C34 C39 125.0(7)
C33 C34 Ti3 72.1(3)
C35 C34 Ti3 72.4(3)
C39 C34 Ti3 120.8(4)
C31 C35 C34 106.8(6)
C31 C35 C40 127.3(7)
C34 C35 C40 125.8(7)
C31 C35 Ti3 71.4(3)
C34 C35 Ti3 72.1(3)
C40 C35 Ti3 124.3(4)
C22 C21 C25 106.5(6)
C22 C21 C26 125.3(6)
C25 C21 C26 128.1(7)
C22 C21 Ti2 74.0(4)
C25 C21 Ti2 72.6(3)
C26 C21 Ti2 119.1(4)
C23 C22 C21 109.8(6)
C23 C22 C27 123.1(7)
C21 C22 C27 126.6(7)
C23 C22 Ti2 75.4(4)
C21 C22 Ti2 71.3(4)
C27 C22 Ti2 126.0(4)
C22 C23 C24 106.5(6)
C22 C23 C28 125.3(6)
C24 C23 C28 128.1(7)
C22 C23 Ti2 70.6(3)
C24 C23 Ti2 71.6(3)
C28 C23 Ti2 126.6(5)
C25 C24 C23 108.2(6)
C25 C24 C29 126.3(7)
C23 C24 C29 125.4(7)
C25 C24 Ti2 70.6(3)
C23 C24 Ti2 74.2(3)
C29 C24 Ti2 124.6(5)
C24 C25 C21 108.9(6)
C24 C25 C30 126.4(6)
C21 C25 C30 124.6(7)
C24 C25 Ti2 75.2(3)
C21 C25 Ti2 72.3(3)
C30 C25 Ti2 119.4(4)
O2 S1 O1 109.8(7)
O2' S1 O3' 121.8(9)
O2 S1 O3 116.9(7)
O1 S1 O3 111.7(7)
O2' S1 O1' 112.9(10)
O3' S1 O1' 116.4(8)
O2' S1 C4 105.4(7)
O2 S1 C4 109.1(5)
O1 S1 C4 103.8(5)
O3' S1 C4 99.3(6)
O3 S1 C4 104.5(6)
O1' S1 C4 95.0(7)
F3' C4 F1' 100.9(12)
F3' C4 F2' 113.7(11)
F1' C4 F2' 115.5(11)
F1 C4 F2 103.8(10)
F1 C4 F3 102.5(9)
F2 C4 F3 103.1(9)
F3' C4 S1 112.6(8)
F1' C4 S1 109.8(9)
F2' C4 S1 104.5(8)
F1 C4 S1 118.3(7)
F2 C4 S1 115.0(7)
F3 C4 S1 112.4(7)

loop_
_geom_bond_atom_site_label_1
_geom_bond_atom_site_label_2
_geom_bond_distance
Ti1 N13 1.866(4)
Ti1 N1 1.921(4)
Ti1 N12 2.121(5)
Ti1 C11 2.375(6)
Ti1 C12 2.385(5)
Ti1 C13 2.395(5)
Ti1 C15 2.405(6)
Ti1 C14 2.410(6)
Ti1 Ti3 2.8182(13)
Ti1 Ti2 2.935(2)
Ti3 N1 1.938(4)
Ti3 N13 1.971(5)
Ti3 N23 1.978(5)
Ti3 C32 2.351(6)
Ti3 C31 2.354(6)
Ti3 C33 2.365(5)
Ti3 C34 2.378(5)
Ti3 C35 2.382(5)
Ti3 Ti2 2.8035(14)
Ti2 N23 1.868(4)
Ti2 N1 1.917(5)
Ti2 N12 2.111(5)
Ti2 C21 2.348(6)
Ti2 C25 2.351(5)
Ti2 C22 2.382(6)
Ti2 C24 2.410(6)
Ti2 C23 2.444(6)
Si1 N12 1.808(5)
Si1 C1 1.847(8)
Si1 C3 1.863(7)
Si1 C2 1.872(8)
C11 C12 1.418(8)
C11 C15 1.433(9)
C11 C16 1.501(9)
C12 C13 1.419(8)
C12 C17 1.500(8)
C13 C14 1.427(8)
C13 C18 1.508(8)
C14 C15 1.405(9)
C14 C19 1.509(9)
C15 C20 1.514(8)
C31 C32 1.428(9)
C31 C35 1.429(9)
C31 C36 1.510(9)
C32 C33 1.410(9)
C32 C37 1.504(9)
C33 C34 1.413(9)
C33 C38 1.516(9)
C34 C35 1.451(9)
C34 C39 1.507(9)
C35 C40 1.506(10)
C21 C22 1.409(9)
C21 C25 1.417(9)
C21 C26 1.509(10)
C22 C23 1.409(10)
C22 C27 1.512(9)
C23 C24 1.428(9)
C23 C28 1.494(10)
C24 C25 1.400(10)
C24 C29 1.519(9)
C25 C30 1.532(9)
S1 O2' 1.392(12)
S1 O2 1.397(10)
S1 O1 1.460(10)
S1 O3' 1.467(11)
S1 O3 1.470(11)
S1 O1' 1.475(12)
S1 C4 1.818(8)
C4 F3' 1.294(11)
C4 F1' 1.319(12)
C4 F2' 1.334(11)
C4 F1 1.343(10)
C4 F2 1.355(11)
C4 F3 1.364(10)
